data_4320155
loop_
_publ_author_name
'Zurine E. Serna'
'M. Karmele Urtiaga'
'M. Gotzone Barandika'
'Roberto Cort\'es'
'Susana Martin'
'Luis Lezama'
'M. Isabel Arriortua'
'Te\'ofilo Rojo'

_publ_contact_author
;
   Dra. Miren Karmele Urtiaga
   Dpto. de Mineralog\'ia y Petrolog\'ia 
   Universidad del Pa\'is Vasco
   Apartado 644
   48080 Bilbao
   Spain
;
_publ_contact_author_email nppurgrm@lg.ehu.es
_publ_contact_author_fax '34 4 4648500'
_publ_contact_author_phone '34 4 6012555'
_publ_section_title
;
 Dicubane-like Tetrameric Cobalt(II)-Pseudohalide Ferromagnetic Clusters
;
_journal_name_full 'Inorganic Chemistry'
_journal_page_first 4550
_journal_page_last 4555
_journal_paper_doi 10.1021/ic0013476
_journal_volume 40
_journal_year 2001
_chemical_formula_sum 'C23 H26 B Co2 F4 N7 O7'
_chemical_formula_weight 717.18
_space_group_IT_number 14
_symmetry_cell_setting monoclinic
_symmetry_space_group_name_Hall '-P 2ybc'
_symmetry_space_group_name_H-M 'P 1 21/c 1'
_atom_sites_solution_hydrogens geom
_atom_sites_solution_primary direct
_atom_sites_solution_secondary difmap
_audit_creation_method SHELXL-97
_cell_angle_alpha 90.00
_cell_angle_beta 90.19(3)
_cell_angle_gamma 90.00
_cell_formula_units_Z 4
_cell_length_a 13.537(3)
_cell_length_b 11.077(2)
_cell_length_c 19.941(7)
_cell_measurement_temperature 293(2)
_cell_volume 2990.1(14)
_computing_data_collection 'Stoe IPDS diffractometer'
_computing_data_reduction 'Stoe IPDS Software'
_computing_structure_refinement 'SHELXL-97 (Sheldrick, 1997)'
_computing_structure_solution 'SHELXS-97 (Sheldrick, 1990)'
_diffrn_ambient_temperature 293(2)
_diffrn_measured_fraction_theta_full 0.778
_diffrn_measured_fraction_theta_max 0.778
_diffrn_measurement_device_type 'Stoe IPDS diffractometer'
_diffrn_radiation_monochromator graphite
_diffrn_radiation_source 'fine-focus sealed tube'
_diffrn_radiation_type MoK\a
_diffrn_radiation_wavelength 0.71070
_diffrn_reflns_av_R_equivalents 0.0942
_diffrn_reflns_av_sigmaI/netI 0.1567
_diffrn_reflns_limit_h_max 10
_diffrn_reflns_limit_h_min -10
_diffrn_reflns_limit_k_max 13
_diffrn_reflns_limit_k_min -13
_diffrn_reflns_limit_l_max 24
_diffrn_reflns_limit_l_min -24
_diffrn_reflns_number 14433
_diffrn_reflns_theta_full 25.77
_diffrn_reflns_theta_max 25.77
_diffrn_reflns_theta_min 2.04
_exptl_absorpt_coefficient_mu 1.188
_exptl_crystal_density_diffrn 1.593
_exptl_crystal_density_method 'not measured'
_exptl_crystal_F_000 1456
_refine_diff_density_max 1.577
_refine_diff_density_min -0.544
_refine_diff_density_rms 0.140
_refine_ls_extinction_method none
_refine_ls_goodness_of_fit_ref 0.895
_refine_ls_hydrogen_treatment mixed
_refine_ls_matrix_type full
_refine_ls_number_parameters 369
_refine_ls_number_reflns 4477
_refine_ls_number_restraints 21
_refine_ls_restrained_S_all 0.898
_refine_ls_R_factor_all 0.1359
_refine_ls_R_factor_gt 0.0634
_refine_ls_shift/su_max 0.180
_refine_ls_shift/su_mean 0.011
_refine_ls_structure_factor_coef Fsqd
_refine_ls_weighting_details 'calc w=1/[\s^2^(Fo^2^)+(0.0954P)^2^+0.0000P] where P=(Fo^2^+2Fc^2^)/3'
_refine_ls_weighting_scheme calc
_refine_ls_wR_factor_gt 0.1559
_refine_ls_wR_factor_ref 0.1768
_reflns_number_gt 2197
_reflns_number_total 4477
_reflns_threshold_expression >2sigma(I)
_cod_data_source_file ic0013476_1.cif
_cod_data_source_block compound_con3
_cod_depositor_comments
;
The following automatic conversions were performed:

'_symmetry_cell_setting' value 'Monoclinic' changed to 'monoclinic'
according to the built-in table from CIF Core dictionary named
'cif_core.dic' version 2.4.1 from 2010-06-29.

Automatic conversion script
Id: cif_fix_values 1646 2011-03-28 12:23:43Z adriana 
;
_cod_original_sg_symbol_H-M 'P 21/c'
_cod_database_code 4320155

loop_
_symmetry_equiv_pos_as_xyz
'x, y, z'
'-x, y+1/2, -z+1/2'
'-x, -y, -z'
'x, -y-1/2, z-1/2'

loop_
_atom_site_label
_atom_site_type_symbol
_atom_site_fract_x
_atom_site_fract_y
_atom_site_fract_z
_atom_site_U_iso_or_equiv
_atom_site_adp_type
_atom_site_occupancy
_atom_site_symmetry_multiplicity
_atom_site_calc_flag
_atom_site_refinement_flags
_atom_site_disorder_assembly
_atom_site_disorder_group
Co2 Co 0.06886(8) 0.11144(9) -0.01708(5) 0.0269(3) Uani 1 1 d . . .
Co1 Co 0.17085(8) -0.14372(9) -0.00331(5) 0.0295(4) Uani 1 1 d . . .
N1 N 0.2968(5) -0.0532(6) -0.0469(3) 0.0364(18) Uani 1 1 d . . .
C1 C 0.3497(7) -0.0905(9) -0.1011(4) 0.050(3) Uani 1 1 d . . .
H1 H 0.3304 -0.1596 -0.1242 0.076(8) Uiso 1 1 calc R . .
C2 C 0.4324(8) -0.0263(11) -0.1223(5) 0.063(3) Uani 1 1 d . . .
H2 H 0.4679 -0.0521 -0.1595 0.076(8) Uiso 1 1 calc R . .
C3 C 0.4613(7) 0.0753(10) -0.0880(5) 0.056(3) Uani 1 1 d . . .
H3 H 0.5158 0.1200 -0.1017 0.076(8) Uiso 1 1 calc R . .
C4 C 0.4078(7) 0.1087(9) -0.0335(5) 0.048(2) Uani 1 1 d . . .
H4 H 0.4275 0.1758 -0.0088 0.076(8) Uiso 1 1 calc R . .
C5 C 0.3259(6) 0.0461(7) -0.0142(4) 0.032(2) Uani 1 1 d . . .
C6 C 0.2624(7) 0.0779(7) 0.0472(4) 0.035(2) Uani 1 1 d . . .
O1 O 0.1733(4) 0.0167(5) 0.0456(2) 0.0280(13) Uani 1 1 d . . .
O2 O 0.3243(4) 0.0436(5) 0.1027(3) 0.0436(16) Uani 1 1 d . . .
C23 C 0.2796(9) 0.0433(12) 0.1657(5) 0.080(4) Uani 1 1 d . . .
H23A H 0.3270 0.0193 0.1990 0.076(8) Uiso 1 1 calc R . .
H23B H 0.2253 -0.0125 0.1655 0.076(8) Uiso 1 1 calc R . .
H23C H 0.2557 0.1228 0.1757 0.076(8) Uiso 1 1 calc R . .
C7 C 0.2423(7) 0.2136(8) 0.0513(4) 0.035(2) Uani 1 1 d . . .
C8 C 0.3068(7) 0.2982(9) 0.0781(4) 0.049(3) Uani 1 1 d . . .
H8 H 0.3673 0.2732 0.0953 0.076(8) Uiso 1 1 calc R . .
C9 C 0.2825(9) 0.4173(9) 0.0793(5) 0.056(3) Uani 1 1 d . . .
H9 H 0.3261 0.4742 0.0967 0.076(8) Uiso 1 1 calc R . .
C10 C 0.1908(9) 0.4521(9) 0.0538(5) 0.058(3) Uani 1 1 d . . .
H10 H 0.1716 0.5327 0.0546 0.076(8) Uiso 1 1 calc R . .
C11 C 0.1295(7) 0.3659(8) 0.0276(4) 0.046(2) Uani 1 1 d . . .
H11 H 0.0681 0.3892 0.0110 0.076(8) Uiso 1 1 calc R . .
N2 N 0.1549(6) 0.2484(6) 0.0251(3) 0.0331(18) Uani 1 1 d . . .
N3 N 0.1474(5) -0.2483(6) -0.0914(3) 0.0369(18) Uani 1 1 d . . .
C12 C 0.1826(7) -0.3597(9) -0.1020(4) 0.051(3) Uani 1 1 d . . .
H12 H 0.2295 -0.3916 -0.0728 0.076(8) Uiso 1 1 calc R . .
C13 C 0.1501(9) -0.4283(9) -0.1560(5) 0.067(3) Uani 1 1 d . . .
H13 H 0.1752 -0.5057 -0.1619 0.076(8) Uiso 1 1 calc R . .
C14 C 0.0820(9) -0.3846(10) -0.2006(5) 0.065(3) Uani 1 1 d . . .
H14 H 0.0602 -0.4308 -0.2366 0.076(8) Uiso 1 1 calc R . .
C15 C 0.0464(7) -0.2678(8) -0.1898(4) 0.048(3) Uani 1 1 d . . .
H15 H -0.0006 -0.2345 -0.2184 0.076(8) Uiso 1 1 calc R . .
C16 C 0.0817(6) -0.2032(7) -0.1364(4) 0.032(2) Uani 1 1 d . . .
C17 C 0.0458(6) -0.0730(7) -0.1217(3) 0.028(2) Uani 1 1 d . . .
O3 O 0.0437(4) -0.0583(4) -0.0521(2) 0.0248(13) Uani 1 1 d . . .
O4 O -0.0468(4) -0.0552(5) -0.1510(2) 0.0385(15) Uani 1 1 d . . .
H41 H -0.0661 0.0135 -0.1428 0.076(8) Uiso 1 1 calc R . .
C18 C 0.1171(6) 0.0200(7) -0.1524(4) 0.032(2) Uani 1 1 d . . .
C19 C 0.1520(7) 0.0102(9) -0.2168(4) 0.057(3) Uani 1 1 d . . .
H19 H 0.1354 -0.0556 -0.2435 0.076(8) Uiso 1 1 calc R . .
C20 C 0.2131(9) 0.1017(12) -0.2409(5) 0.077(4) Uani 1 1 d . . .
H20 H 0.2369 0.0981 -0.2845 0.076(8) Uiso 1 1 calc R . .
C21 C 0.2375(8) 0.1946(10) -0.2013(5) 0.064(3) Uani 1 1 d . . .
H21 H 0.2795 0.2548 -0.2168 0.076(8) Uiso 1 1 calc R . .
C22 C 0.1996(7) 0.1999(9) -0.1373(4) 0.047(3) Uani 1 1 d . . .
H22 H 0.2148 0.2659 -0.1104 0.076(8) Uiso 1 1 calc R . .
N4 N 0.1417(5) 0.1126(6) -0.1128(3) 0.0331(17) Uani 1 1 d . . .
N5 N -0.0499(5) 0.2143(6) -0.0526(3) 0.0377(18) Uani 1 1 d . . .
N6 N -0.0486(6) 0.2703(7) -0.1030(3) 0.044(2) Uani 1 1 d . . .
N7 N -0.0454(8) 0.3277(10) -0.1507(4) 0.095(4) Uani 1 1 d . . .
O1W O 0.2694(5) -0.2565(5) 0.0482(3) 0.0507(17) Uani 1 1 d . . .
O2W O 0.4399(6) 0.6566(8) -0.0040(5) 0.104(3) Uani 1 1 d . . .
O3W O 0.2819(14) 0.7179(17) 0.1818(6) 0.224(7) Uani 1 1 d . . .
B B 0.5503(16) 0.039(2) -0.3449(13) 0.539(13) Uiso 1 1 d D . .
F1 F 0.589(3) -0.052(3) -0.3759(18) 0.539(13) Uiso 1 1 d D . .
F2 F 0.476(2) 0.004(4) -0.3076(19) 0.539(13) Uiso 1 1 d D . .
F3 F 0.613(3) 0.095(3) -0.3054(17) 0.539(13) Uiso 1 1 d D . .
F4 F 0.518(3) 0.115(3) -0.3898(17) 0.539(13) Uiso 1 1 d D . .

loop_
_atom_site_aniso_label
_atom_site_aniso_U_11
_atom_site_aniso_U_22
_atom_site_aniso_U_33
_atom_site_aniso_U_23
_atom_site_aniso_U_13
_atom_site_aniso_U_12
Co2 0.0301(8) 0.0223(6) 0.0283(5) 0.0008(5) 0.0026(5) -0.0012(5)
Co1 0.0309(9) 0.0254(7) 0.0321(6) -0.0010(5) -0.0003(5) 0.0007(5)
N1 0.030(5) 0.038(5) 0.040(4) 0.002(3) 0.007(3) 0.007(3)
C1 0.044(7) 0.056(7) 0.050(5) -0.011(5) 0.011(5) 0.004(5)
C2 0.044(8) 0.086(9) 0.059(6) 0.003(6) 0.022(5) -0.003(6)
C3 0.037(7) 0.059(8) 0.071(7) 0.001(6) 0.013(6) -0.007(5)
C4 0.037(7) 0.048(6) 0.060(6) -0.007(5) 0.008(5) -0.012(5)
C5 0.027(6) 0.027(5) 0.041(5) -0.003(4) 0.002(4) -0.001(4)
C6 0.033(7) 0.031(6) 0.040(5) -0.002(4) -0.008(4) -0.001(4)
O1 0.024(4) 0.029(3) 0.030(3) 0.001(2) -0.002(2) -0.005(3)
O2 0.034(4) 0.060(4) 0.037(3) -0.003(3) -0.003(3) 0.002(3)
C23 0.088(10) 0.098(10) 0.054(7) 0.001(6) -0.015(6) -0.006(7)
C7 0.035(7) 0.038(6) 0.033(4) -0.005(4) 0.002(4) -0.007(5)
C8 0.043(7) 0.046(7) 0.058(6) -0.009(5) -0.002(5) -0.012(5)
C9 0.067(9) 0.042(7) 0.058(6) -0.011(5) 0.010(6) -0.020(6)
C10 0.082(10) 0.027(6) 0.066(7) -0.012(5) 0.010(6) -0.013(6)
C11 0.051(7) 0.030(6) 0.056(5) -0.005(4) 0.005(5) -0.001(5)
N2 0.043(6) 0.026(4) 0.030(4) 0.001(3) 0.005(3) -0.004(3)
N3 0.044(6) 0.032(5) 0.036(4) -0.005(3) 0.002(4) 0.002(3)
C12 0.061(8) 0.039(6) 0.053(5) -0.007(5) 0.002(5) 0.011(5)
C13 0.091(10) 0.035(7) 0.076(7) -0.027(5) -0.003(7) 0.013(6)
C14 0.088(9) 0.051(7) 0.056(6) -0.022(5) -0.007(6) 0.002(6)
C15 0.058(7) 0.044(6) 0.042(5) -0.016(4) -0.009(5) -0.002(5)
C16 0.032(6) 0.029(5) 0.035(5) -0.005(4) 0.006(4) -0.006(4)
C17 0.025(7) 0.034(5) 0.025(4) -0.004(3) 0.007(4) 0.002(4)
O3 0.026(4) 0.027(3) 0.022(2) -0.003(2) 0.001(2) -0.002(2)
O4 0.031(5) 0.050(4) 0.034(3) -0.002(3) -0.006(3) 0.010(3)
C18 0.031(6) 0.032(5) 0.032(4) 0.007(4) -0.001(4) -0.003(4)
C19 0.079(8) 0.058(7) 0.033(5) -0.002(4) 0.017(5) -0.012(6)
C20 0.097(10) 0.090(9) 0.044(6) 0.011(6) 0.038(6) -0.028(7)
C21 0.079(9) 0.064(8) 0.049(6) 0.014(5) 0.013(6) -0.024(6)
C22 0.050(7) 0.043(6) 0.049(5) 0.007(4) 0.017(5) -0.005(5)
N4 0.038(5) 0.027(4) 0.034(3) 0.005(3) 0.003(3) -0.002(3)
N5 0.041(5) 0.034(4) 0.037(4) 0.009(3) -0.001(3) -0.002(3)
N6 0.057(6) 0.043(5) 0.032(4) 0.008(4) 0.001(4) 0.011(4)
N7 0.121(9) 0.108(9) 0.057(6) 0.048(6) 0.022(6) 0.036(7)
O1W 0.050(5) 0.030(4) 0.071(4) 0.004(3) -0.008(3) 0.003(3)
O2W 0.059(6) 0.093(7) 0.160(8) -0.004(6) 0.012(5) 0.014(5)
O3W 0.292(19) 0.262(19) 0.120(10) 0.057(11) 0.008(11) -0.040(15)

loop_
_atom_type_symbol
_atom_type_description
_atom_type_scat_dispersion_real
_atom_type_scat_dispersion_imag
_atom_type_scat_source
C C 0.0033 0.0016 'International Tables Vol C Tables 4.2.6.8 and 6.1.1.4'
H H 0.0000 0.0000 'International Tables Vol C Tables 4.2.6.8 and 6.1.1.4'
N N 0.0061 0.0033 'International Tables Vol C Tables 4.2.6.8 and 6.1.1.4'
B B 0.0013 0.0007 'International Tables Vol C Tables 4.2.6.8 and 6.1.1.4'
F F 0.0171 0.0103 'International Tables Vol C Tables 4.2.6.8 and 6.1.1.4'
Co Co 0.3494 0.9721 'International Tables Vol C Tables 4.2.6.8 and 6.1.1.4'
O O 0.0106 0.0060 'International Tables Vol C Tables 4.2.6.8 and 6.1.1.4'

loop_
_geom_angle_atom_site_label_1
_geom_angle_atom_site_label_2
_geom_angle_atom_site_label_3
_geom_angle
_geom_angle_site_symmetry_1
_geom_angle_site_symmetry_3
_geom_angle_publ_flag
O3 Co2 N2 154.5(3) . . ?
O3 Co2 N5 105.1(2) . . ?
N2 Co2 N5 99.6(3) . . ?
O3 Co2 O3 81.31(19) . 3 ?
N2 Co2 O3 109.7(2) . 3 ?
N5 Co2 O3 79.6(2) . 3 ?
O3 Co2 N4 77.1(2) . . ?
N2 Co2 N4 95.5(2) . . ?
N5 Co2 N4 92.9(3) . . ?
O3 Co2 N4 154.5(2) 3 . ?
O3 Co2 O1 81.8(2) . . ?
N2 Co2 O1 75.9(3) . . ?
N5 Co2 O1 164.3(2) . . ?
O3 Co2 O1 87.67(19) 3 . ?
N4 Co2 O1 102.4(2) . . ?
O1 Co1 O1W 106.1(2) . . ?
O1 Co1 N3 151.2(2) . . ?
O1W Co1 N3 100.0(3) . . ?
O1 Co1 N5 94.7(2) . 3 ?
O1W Co1 N5 90.8(3) . 3 ?
N3 Co1 N5 96.9(3) . 3 ?
O1 Co1 N1 77.0(2) . . ?
O1W Co1 N1 88.4(2) . . ?
N3 Co1 N1 92.1(3) . . ?
N5 Co1 N1 171.0(3) 3 . ?
O1 Co1 O3 81.17(19) . . ?
O1W Co1 O3 167.0(2) . . ?
N3 Co1 O3 75.7(2) . . ?
N5 Co1 O3 77.7(2) 3 . ?
N1 Co1 O3 103.9(2) . . ?
C5 N1 C1 118.8(7) . . ?
C5 N1 Co1 114.6(5) . . ?
C1 N1 Co1 126.5(6) . . ?
N1 C1 C2 120.8(9) . . ?
C3 C2 C1 119.6(9) . . ?
C4 C3 C2 118.1(9) . . ?
C3 C4 C5 121.5(9) . . ?
N1 C5 C4 121.3(7) . . ?
N1 C5 C6 114.3(7) . . ?
C4 C5 C6 124.4(8) . . ?
O1 C6 O2 113.3(6) . . ?
O1 C6 C7 109.1(7) . . ?
O2 C6 C7 108.8(7) . . ?
O1 C6 C5 111.0(6) . . ?
O2 C6 C5 103.1(7) . . ?
C7 C6 C5 111.5(7) . . ?
C6 O1 Co1 116.9(4) . . ?
C6 O1 Co2 110.2(4) . . ?
Co1 O1 Co2 97.9(2) . . ?
C23 O2 C6 116.1(7) . . ?
N2 C7 C8 120.5(9) . . ?
N2 C7 C6 114.6(7) . . ?
C8 C7 C6 125.0(9) . . ?
C9 C8 C7 120.8(10) . . ?
C8 C9 C10 118.4(9) . . ?
C11 C10 C9 119.0(10) . . ?
N2 C11 C10 122.3(10) . . ?
C11 N2 C7 119.0(7) . . ?
C11 N2 Co2 125.1(7) . . ?
C7 N2 Co2 115.9(5) . . ?
C12 N3 C16 117.9(7) . . ?
C12 N3 Co1 125.4(6) . . ?
C16 N3 Co1 116.2(5) . . ?
N3 C12 C13 121.0(9) . . ?
C14 C13 C12 121.5(9) . . ?
C13 C14 C15 117.3(9) . . ?
C16 C15 C14 119.0(9) . . ?
N3 C16 C15 123.3(8) . . ?
N3 C16 C17 114.9(7) . . ?
C15 C16 C17 121.7(8) . . ?
O3 C17 O4 112.2(6) . . ?
O3 C17 C18 109.4(6) . . ?
O4 C17 C18 107.6(6) . . ?
O3 C17 C16 107.7(6) . . ?
O4 C17 C16 109.5(6) . . ?
C18 C17 C16 110.5(6) . . ?
C17 O3 Co2 116.4(4) . . ?
C17 O3 Co2 128.6(4) . 3 ?
Co2 O3 Co2 98.69(19) . 3 ?
C17 O3 Co1 111.9(4) . . ?
Co2 O3 Co1 96.7(2) . . ?
Co2 O3 Co1 98.89(19) 3 . ?
N4 C18 C19 121.8(8) . . ?
N4 C18 C17 115.7(6) . . ?
C19 C18 C17 122.5(8) . . ?
C18 C19 C20 118.1(9) . . ?
C21 C20 C19 120.1(9) . . ?
C20 C21 C22 119.1(9) . . ?
N4 C22 C21 121.9(9) . . ?
C18 N4 C22 118.9(7) . . ?
C18 N4 Co2 113.9(5) . . ?
C22 N4 Co2 126.8(6) . . ?
N6 N5 Co2 124.1(6) . . ?
N6 N5 Co1 130.6(6) . 3 ?
Co2 N5 Co1 102.3(3) . 3 ?
N7 N6 N5 177.5(11) . . ?
F1 B F4 108.3(13) . . ?
F1 B F3 113.5(14) . . ?
F4 B F3 108.1(13) . . ?
F1 B F2 110.7(14) . . ?
F4 B F2 109.1(14) . . ?
F3 B F2 107.1(13) . . ?

loop_
_geom_bond_atom_site_label_1
_geom_bond_atom_site_label_2
_geom_bond_distance
_geom_bond_site_symmetry_2
_geom_bond_publ_flag
Co2 O3 2.034(5) . ?
Co2 N2 2.087(7) . ?
Co2 N5 2.093(7) . ?
Co2 O3 2.142(5) 3 ?
Co2 N4 2.151(6) . ?
Co2 O1 2.156(5) . ?
Co1 O1 2.027(5) . ?
Co1 O1W 2.094(6) . ?
Co1 N3 2.127(6) . ?
Co1 N5 2.132(7) 3 ?
Co1 N1 2.162(7) . ?
Co1 O3 2.189(5) . ?
N1 C5 1.337(10) . ?
N1 C1 1.364(10) . ?
C1 C2 1.393(13) . ?
C2 C3 1.373(14) . ?
C3 C4 1.359(12) . ?
C4 C5 1.365(11) . ?
C5 C6 1.539(11) . ?
C6 O1 1.385(9) . ?
C6 O2 1.436(10) . ?
C6 C7 1.531(12) . ?
O2 C23 1.395(11) . ?
C7 N2 1.349(10) . ?
C7 C8 1.386(12) . ?
C8 C9 1.360(13) . ?
C9 C10 1.395(14) . ?
C10 C11 1.368(13) . ?
C11 N2 1.347(11) . ?
N3 C12 1.340(11) . ?
N3 C16 1.357(10) . ?
C12 C13 1.387(13) . ?
C13 C14 1.367(14) . ?
C14 C15 1.398(13) . ?
C15 C16 1.367(11) . ?
C16 C17 1.551(11) . ?
C17 O3 1.396(8) . ?
C17 O4 1.396(9) . ?
C17 C18 1.539(11) . ?
O3 Co2 2.142(5) 3 ?
C18 N4 1.337(10) . ?
C18 C19 1.373(11) . ?
C19 C20 1.395(14) . ?
C20 C21 1.337(14) . ?
C21 C22 1.379(12) . ?
C22 N4 1.338(10) . ?
N5 N6 1.182(9) . ?
N5 Co1 2.132(7) 3 ?
N6 N7 1.144(10) . ?
B F1 1.29(2) . ?
B F4 1.31(2) . ?
B F3 1.31(2) . ?
B F2 1.31(2) . ?
